data_1547743
loop_
_publ_author_name
'Ryo Nozawa'
'Hiroko Tanaka'
'Won-Young Cha'
'Yongseok Hong'
'Ichiro Hisaki'
'Soji Shimizu'
'Ji-Young Shin'
'Tim Kowalczyk'
'Stephan Irle'
'Dongho Kim'
'Hiroshi Shinokubo'

_publ_section_title
;
 Stacked antiaromatic porphyrins
;
_journal_name_full 'Nature Communications'
_journal_page_first 13620
_journal_paper_doi 10.1038/ncomms13620
_journal_volume 7
_journal_year 2016
_chemical_formula_moiety 'C30 H18 N4 Ni'
_chemical_formula_sum 'C30 H18 N4 Ni'
_chemical_formula_weight 493.19
_space_group_IT_number 14
_symmetry_cell_setting monoclinic
_symmetry_space_group_name_Hall '-P 2ybc'
_symmetry_space_group_name_H-M 'P 1 21/c 1'
_atom_sites_solution_hydrogens geom
_atom_sites_solution_primary direct
_atom_sites_solution_secondary difmap
_cell_angle_alpha 90.00
_cell_angle_beta 95.271(2)
_cell_angle_gamma 90.00
_cell_formula_units_Z 6
_cell_length_a 13.6420(11)
_cell_length_b 11.1624(9)
_cell_length_c 21.3653(16)
_cell_measurement_reflns_used 4957
_cell_measurement_temperature 153(2)
_cell_measurement_theta_max 27.45
_cell_measurement_theta_min 2.32
_cell_volume 3239.7(4)
_computing_cell_refinement 'Bruker SMART'
_computing_data_collection 'Bruker SMART'
_computing_data_reduction 'Bruker SAINT'
_computing_molecular_graphics 'Bruker SHELXTL'
_computing_publication_material 'Bruker SHELXTL'
_computing_structure_refinement 'SHELXL-97 (Sheldrick, 1997)'
_computing_structure_solution 'SHELXS-97 (Sheldrick, 1990)'
_diffrn_ambient_temperature 153(2)
_diffrn_measured_fraction_theta_full 0.997
_diffrn_measured_fraction_theta_max 0.997
_diffrn_measurement_device_type 'CCD area detector'
_diffrn_measurement_method 'phi and omega scans'
_diffrn_radiation_monochromator graphite
_diffrn_radiation_source 'fine-focus sealed tube'
_diffrn_radiation_type MoK\a
_diffrn_radiation_wavelength 0.71073
_diffrn_reflns_av_R_equivalents 0.0362
_diffrn_reflns_av_sigmaI/netI 0.0476
_diffrn_reflns_limit_h_max 18
_diffrn_reflns_limit_h_min -13
_diffrn_reflns_limit_k_max 14
_diffrn_reflns_limit_k_min -13
_diffrn_reflns_limit_l_max 28
_diffrn_reflns_limit_l_min -26
_diffrn_reflns_number 22640
_diffrn_reflns_theta_full 28.31
_diffrn_reflns_theta_max 28.31
_diffrn_reflns_theta_min 1.50
_exptl_absorpt_coefficient_mu 0.927
_exptl_absorpt_correction_type none
_exptl_crystal_colour black
_exptl_crystal_density_diffrn 1.517
_exptl_crystal_density_method 'not measured'
_exptl_crystal_description prism
_exptl_crystal_F_000 1524
_exptl_crystal_size_max 0.40
_exptl_crystal_size_mid 0.40
_exptl_crystal_size_min 0.20
_refine_diff_density_max 3.283
_refine_diff_density_min -0.420
_refine_diff_density_rms 0.108
_refine_ls_extinction_method none
_refine_ls_goodness_of_fit_ref 1.034
_refine_ls_hydrogen_treatment mixed
_refine_ls_matrix_type full
_refine_ls_number_parameters 475
_refine_ls_number_reflns 8037
_refine_ls_number_restraints 0
_refine_ls_restrained_S_all 1.034
_refine_ls_R_factor_all 0.0675
_refine_ls_R_factor_gt 0.0508
_refine_ls_shift/su_max 0.000
_refine_ls_shift/su_mean 0.000
_refine_ls_structure_factor_coef Fsqd
_refine_ls_weighting_details 'calc w=1/[\s^2^(Fo^2^)+(0.0764P)^2^+2.2263P] where P=(Fo^2^+2Fc^2^)/3'
_refine_ls_weighting_scheme calc
_refine_ls_wR_factor_gt 0.1289
_refine_ls_wR_factor_ref 0.1386
_reflns_number_gt 6291
_reflns_number_total 8037
_reflns_threshold_expression >2sigma(I)
_cod_data_source_file ncomms13620-s2.cif
_cod_data_source_block 120907t
_cod_depositor_comments
;
The following automatic conversions were performed:

'_symmetry_cell_setting' value 'Monoclinic' changed to 'monoclinic'
according to the built-in table from CIF Core dictionary named
'cif_core.dic' version 2.4.1 from 2010-06-29.

Automatic conversion script
Id: cif_fix_values 5376 2017-05-30 11:51:03Z andrius 

2019-05-05
Z value and formula fixed to values more according to usual
chemical conventions.                 miguel
;
_cod_original_formula_sum 'C90 H54 N12 Ni3'
_cod_original_formula_weight 1479.58
_cod_original_formula_moiety '3(C30 H18 N4 Ni1)'
_cod_original_formula_units_Z 2
_cod_original_sg_symbol_H-M P2(1)/c
_cod_database_code 1547743

loop_
_symmetry_equiv_pos_as_xyz
'x, y, z'
'-x, y+1/2, -z+1/2'
'-x, -y, -z'
'x, -y-1/2, z-1/2'

loop_
_atom_site_label
_atom_site_type_symbol
_atom_site_fract_x
_atom_site_fract_y
_atom_site_fract_z
_atom_site_U_iso_or_equiv
_atom_site_adp_type
_atom_site_occupancy
_atom_site_symmetry_multiplicity
_atom_site_calc_flag
_atom_site_refinement_flags
_atom_site_disorder_assembly
_atom_site_disorder_group
C22A C 0.0590(2) 0.5795(3) 0.28729(18) 0.0459(9) Uani 1 1 d . . .
H22A H 0.0108 0.5205 0.2751 0.055 Uiso 1 1 calc R . .
C3A C 0.73661(19) 1.0649(3) 0.31843(12) 0.0248(6) Uani 1 1 d . . .
H3A H 0.7962 1.1039 0.3106 0.030 Uiso 1 1 calc R . .
C23A C 0.1352(2) 0.5528(3) 0.33216(17) 0.0386(8) Uani 1 1 d . . .
H23A H 0.1391 0.4759 0.3513 0.046 Uiso 1 1 calc R . .
C28A C 0.8336(2) 1.5287(3) 0.34226(15) 0.0345(7) Uani 1 1 d . . .
H28A H 0.8774 1.5950 0.3433 0.041 Uiso 1 1 calc R . .
C24A C 0.2059(2) 0.6389(3) 0.34905(14) 0.0293(6) Uani 1 1 d . . .
H24A H 0.2580 0.6206 0.3802 0.035 Uiso 1 1 calc R . .
C7A C 0.4827(2) 1.3944(3) 0.36544(13) 0.0256(6) Uani 1 1 d . . .
H7A H 0.5146 1.4701 0.3663 0.031 Uiso 1 1 calc R . .
C8A C 0.3832(2) 1.3752(3) 0.36752(13) 0.0271(6) Uani 1 1 d . . .
H8A H 0.3340 1.4350 0.3691 0.032 Uiso 1 1 calc R . .
C27A C 0.8589(2) 1.4267(3) 0.37720(14) 0.0353(7) Uani 1 1 d . . .
H27A H 0.9215 1.4219 0.4006 0.042 Uiso 1 1 calc R . .
C21A C 0.0525(2) 0.6913(3) 0.26009(16) 0.0401(8) Uani 1 1 d . . .
H21A H -0.0009 0.7095 0.2299 0.048 Uiso 1 1 calc R . .
C16A C 0.41991(19) 0.6963(2) 0.30538(12) 0.0220(5) Uani 1 1 d . . .
H16A H 0.3848 0.6250 0.2937 0.026 Uiso 1 1 calc R . .
C29A C 0.7446(2) 1.5337(3) 0.30607(14) 0.0308(6) Uani 1 1 d . . .
H29A H 0.7287 1.6014 0.2801 0.037 Uiso 1 1 calc R . .
C30A C 0.6781(2) 1.4394(2) 0.30765(12) 0.0237(5) Uani 1 1 d . . .
H30A H 0.6167 1.4433 0.2829 0.028 Uiso 1 1 calc R . .
C20A C 0.1238(2) 0.7781(3) 0.27648(14) 0.0298(6) Uani 1 1 d . . .
H20A H 0.1192 0.8550 0.2573 0.036 Uiso 1 1 calc R . .
C1A C 0.61942(19) 0.9249(2) 0.32693(12) 0.0219(5) Uani 1 1 d . . .
C26A C 0.7939(2) 1.3320(3) 0.37828(12) 0.0287(6) Uani 1 1 d . . .
H26A H 0.8125 1.2619 0.4016 0.034 Uiso 1 1 calc R . .
C19A C 0.20193(19) 0.7516(2) 0.32121(12) 0.0228(5) Uani 1 1 d . . .
C2A C 0.71533(19) 0.9450(3) 0.30821(12) 0.0243(6) Uani 1 1 d . . .
H2A H 0.7570 0.8870 0.2918 0.029 Uiso 1 1 calc R . .
C25A C 0.70071(19) 1.3388(3) 0.34527(12) 0.0232(5) Uani 1 1 d . . .
C14A C 0.28159(18) 0.8402(2) 0.33682(11) 0.0207(5) Uani 1 1 d . . .
C12A C 0.16432(19) 1.0244(2) 0.35053(12) 0.0232(5) Uani 1 1 d . . .
H12A H 0.1007 0.9891 0.3463 0.028 Uiso 1 1 calc R . .
C11A C 0.18520(19) 1.1462(2) 0.35851(12) 0.0237(5) Uani 1 1 d . . .
H11A H 0.1387 1.2092 0.3601 0.028 Uiso 1 1 calc R . .
C15A C 0.37989(18) 0.8018(2) 0.33245(11) 0.0199(5) Uani 1 1 d . . .
C4A C 0.65340(19) 1.1204(2) 0.34288(12) 0.0220(5) Uani 1 1 d . . .
C5A C 0.62694(19) 1.2434(2) 0.35148(12) 0.0214(5) Uani 1 1 d . . .
C18A C 0.54042(19) 0.8339(2) 0.32420(11) 0.0211(5) Uani 1 1 d . . .
C17A C 0.5180(2) 0.7170(2) 0.29938(12) 0.0239(5) Uani 1 1 d . . .
H17A H 0.5625 0.6636 0.2820 0.029 Uiso 1 1 calc R . .
C6A C 0.52994(19) 1.2791(2) 0.36168(12) 0.0213(5) Uani 1 1 d . . .
C10A C 0.28944(19) 1.1578(2) 0.36384(12) 0.0219(5) Uani 1 1 d . . .
C9A C 0.36789(19) 1.2487(2) 0.36677(12) 0.0210(5) Uani 1 1 d . . .
C13A C 0.25581(18) 0.9620(2) 0.34980(12) 0.0202(5) Uani 1 1 d . . .
N2A N 0.45632(15) 1.1961(2) 0.36431(10) 0.0212(4) Uani 1 1 d . . .
N3A N 0.32761(15) 1.0470(2) 0.35939(10) 0.0207(4) Uani 1 1 d . . .
N1A N 0.58663(15) 1.0304(2) 0.34816(10) 0.0207(4) Uani 1 1 d . . .
N4A N 0.45760(15) 0.8795(2) 0.34417(10) 0.0209(4) Uani 1 1 d . . .
Ni1 Ni 0.45871(2) 1.03644(3) 0.361038(15) 0.01967(10) Uani 1 1 d . . .
Ni2 Ni 0.5000 1.0000 0.5000 0.02060(12) Uani 1 2 d S . .
N1B N 0.53123(15) 0.8475(2) 0.48832(10) 0.0210(4) Uani 1 1 d . . .
N2B N 0.62230(15) 1.0532(2) 0.49615(10) 0.0209(4) Uani 1 1 d . . .
C1B C 0.45592(19) 0.7687(2) 0.48252(12) 0.0205(5) Uani 1 1 d . . .
C6B C 0.70780(18) 0.9925(2) 0.49058(12) 0.0201(5) Uani 1 1 d . . .
C5B C 0.70642(18) 0.8650(2) 0.47998(11) 0.0207(5) Uani 1 1 d . . .
C4B C 0.61868(19) 0.7957(2) 0.47712(12) 0.0210(5) Uani 1 1 d . . .
C2B C 0.49562(19) 0.6557(2) 0.46627(12) 0.0232(5) Uani 1 1 d . . .
H2B H 0.4600 0.5830 0.4594 0.028 Uiso 1 1 calc R . .
C3B C 0.59509(19) 0.6715(2) 0.46244(12) 0.0235(5) Uani 1 1 d . . .
H3B H 0.6403 0.6116 0.4520 0.028 Uiso 1 1 calc R . .
C7B C 0.78440(19) 1.0809(3) 0.50020(12) 0.0227(5) Uani 1 1 d . . .
H7B H 0.8529 1.0666 0.4995 0.027 Uiso 1 1 calc R . .
C9B C 0.63774(18) 1.1708(2) 0.50813(11) 0.0198(5) Uani 1 1 d . . .
C10B C 0.80149(18) 0.8032(2) 0.47392(12) 0.0220(5) Uani 1 1 d . . .
C8B C 0.74102(18) 1.1906(2) 0.51073(12) 0.0222(5) Uani 1 1 d . . .
H8B H 0.7741 1.2648 0.5183 0.027 Uiso 1 1 calc R . .
C11B C 0.82342(19) 0.6965(3) 0.50584(12) 0.0246(6) Uani 1 1 d . . .
H11B H 0.7760 0.6615 0.5301 0.030 Uiso 1 1 calc R . .
C15B C 0.87240(19) 0.8518(3) 0.43742(13) 0.0263(6) Uani 1 1 d . . .
H15B H 0.8588 0.9242 0.4148 0.032 Uiso 1 1 calc R . .
C12B C 0.9138(2) 0.6403(3) 0.50271(14) 0.0312(6) Uani 1 1 d . . .
H12B H 0.9277 0.5673 0.5247 0.037 Uiso 1 1 calc R . .
C14B C 0.9621(2) 0.7948(3) 0.43421(15) 0.0335(7) Uani 1 1 d . . .
H14B H 1.0092 0.8276 0.4089 0.040 Uiso 1 1 calc R . .
C13B C 0.9834(2) 0.6907(3) 0.46759(15) 0.0345(7) Uani 1 1 d . . .
H13B H 1.0459 0.6536 0.4664 0.041 Uiso 1 1 calc R . .

loop_
_atom_site_aniso_label
_atom_site_aniso_U_11
_atom_site_aniso_U_22
_atom_site_aniso_U_33
_atom_site_aniso_U_23
_atom_site_aniso_U_13
_atom_site_aniso_U_12
C22A 0.0301(17) 0.048(2) 0.061(2) -0.0256(18) 0.0172(16) -0.0201(15)
C3A 0.0186(12) 0.0307(16) 0.0250(13) 0.0044(11) 0.0009(10) -0.0003(10)
C23A 0.0390(18) 0.0289(17) 0.0506(19) -0.0105(14) 0.0187(15) -0.0137(13)
C28A 0.0301(15) 0.0364(18) 0.0384(17) -0.0068(13) 0.0104(13) -0.0132(12)
C24A 0.0292(15) 0.0265(15) 0.0327(15) -0.0044(12) 0.0057(12) -0.0054(11)
C7A 0.0295(14) 0.0198(14) 0.0279(14) -0.0022(10) 0.0045(11) -0.0023(10)
C8A 0.0279(14) 0.0231(14) 0.0305(14) -0.0010(11) 0.0038(11) 0.0026(11)
C27A 0.0237(14) 0.049(2) 0.0326(15) -0.0020(14) -0.0024(12) -0.0100(13)
C21A 0.0194(14) 0.056(2) 0.0445(18) -0.0212(16) 0.0007(13) -0.0042(13)
C16A 0.0240(13) 0.0190(13) 0.0224(12) -0.0003(10) -0.0018(10) 0.0009(10)
C29A 0.0324(15) 0.0251(15) 0.0367(16) 0.0006(12) 0.0115(13) -0.0040(11)
C30A 0.0234(13) 0.0242(14) 0.0236(13) -0.0002(10) 0.0029(10) -0.0030(10)
C20A 0.0212(13) 0.0367(17) 0.0310(15) -0.0084(12) 0.0006(11) -0.0006(11)
C1A 0.0217(12) 0.0225(13) 0.0206(12) 0.0035(10) -0.0023(10) 0.0022(10)
C26A 0.0274(14) 0.0374(17) 0.0207(13) 0.0031(12) -0.0006(11) -0.0056(12)
C19A 0.0191(12) 0.0256(14) 0.0240(13) -0.0035(10) 0.0036(10) -0.0031(10)
C2A 0.0181(12) 0.0306(16) 0.0244(13) 0.0003(11) 0.0026(10) 0.0054(10)
C25A 0.0237(13) 0.0269(14) 0.0192(12) -0.0017(10) 0.0020(10) -0.0046(10)
C14A 0.0197(12) 0.0240(14) 0.0181(12) 0.0011(10) -0.0004(9) -0.0027(10)
C12A 0.0173(12) 0.0283(15) 0.0236(13) -0.0009(10) -0.0003(10) 0.0002(10)
C11A 0.0204(13) 0.0253(14) 0.0250(13) -0.0009(10) 0.0005(10) 0.0042(10)
C15A 0.0207(12) 0.0203(13) 0.0182(12) 0.0009(9) -0.0001(9) -0.0025(9)
C4A 0.0189(12) 0.0276(14) 0.0190(12) 0.0021(10) -0.0006(10) -0.0015(10)
C5A 0.0233(13) 0.0231(14) 0.0172(11) 0.0022(10) -0.0008(10) -0.0037(10)
C18A 0.0224(12) 0.0232(14) 0.0174(11) 0.0015(10) -0.0003(9) 0.0035(10)
C17A 0.0260(13) 0.0225(14) 0.0230(13) -0.0003(10) 0.0009(10) 0.0028(10)
C6A 0.0247(13) 0.0196(13) 0.0194(12) 0.0003(10) 0.0012(10) -0.0029(10)
C10A 0.0215(12) 0.0208(13) 0.0230(12) 0.0006(10) 0.0005(10) 0.0023(10)
C9A 0.0203(12) 0.0234(13) 0.0190(12) -0.0010(10) -0.0003(10) 0.0017(10)
C13A 0.0175(12) 0.0238(13) 0.0188(12) 0.0000(10) -0.0004(9) -0.0012(9)
N2A 0.0180(10) 0.0201(11) 0.0252(11) -0.0008(9) 0.0002(8) -0.0010(8)
N3A 0.0170(10) 0.0206(11) 0.0243(11) -0.0008(9) 0.0002(8) -0.0008(8)
N1A 0.0175(10) 0.0218(11) 0.0223(11) 0.0006(9) -0.0002(8) -0.0006(8)
N4A 0.0175(10) 0.0212(11) 0.0233(10) 0.0017(9) -0.0014(8) 0.0009(8)
Ni1 0.01572(17) 0.01756(18) 0.02549(19) -0.00048(13) 0.00063(13) -0.00049(12)
Ni2 0.0148(2) 0.0175(2) 0.0293(3) -0.00134(19) 0.00087(18) 0.00011(17)
N1B 0.0177(10) 0.0201(11) 0.0250(11) 0.0001(9) 0.0004(8) -0.0001(8)
N2B 0.0167(10) 0.0213(12) 0.0244(11) -0.0008(9) 0.0006(8) 0.0003(8)
C1B 0.0227(13) 0.0193(13) 0.0187(12) 0.0015(9) -0.0017(10) -0.0010(9)
C6B 0.0166(12) 0.0236(13) 0.0199(12) 0.0010(10) 0.0002(9) 0.0006(9)
C5B 0.0183(12) 0.0257(14) 0.0180(11) 0.0016(10) 0.0008(9) 0.0044(10)
C4B 0.0214(12) 0.0211(13) 0.0201(12) 0.0002(10) -0.0001(10) 0.0018(10)
C2B 0.0261(13) 0.0210(13) 0.0222(12) -0.0006(10) 0.0002(10) -0.0003(10)
C3B 0.0225(13) 0.0227(14) 0.0248(13) -0.0020(10) 0.0005(10) 0.0024(10)
C7B 0.0179(12) 0.0288(14) 0.0210(12) 0.0003(10) -0.0002(10) -0.0022(10)
C9B 0.0209(12) 0.0201(13) 0.0181(12) 0.0023(9) 0.0004(9) -0.0017(9)
C10B 0.0189(12) 0.0274(14) 0.0191(12) -0.0045(10) -0.0009(10) 0.0036(10)
C8B 0.0183(12) 0.0272(14) 0.0210(12) -0.0012(10) 0.0015(10) -0.0055(10)
C11B 0.0233(13) 0.0266(15) 0.0233(13) -0.0041(11) -0.0019(10) 0.0021(10)
C15B 0.0229(13) 0.0285(15) 0.0270(13) 0.0002(11) -0.0007(11) 0.0008(11)
C12B 0.0271(14) 0.0265(16) 0.0383(16) -0.0037(12) -0.0060(12) 0.0072(11)
C14B 0.0239(14) 0.0383(18) 0.0391(17) -0.0070(13) 0.0067(12) -0.0006(12)
C13B 0.0186(13) 0.0383(18) 0.0461(18) -0.0096(14) -0.0007(12) 0.0087(12)

loop_
_atom_type_symbol
_atom_type_description
_atom_type_scat_dispersion_real
_atom_type_scat_dispersion_imag
_atom_type_scat_source
C C 0.0033 0.0016 'International Tables Vol C Tables 4.2.6.8 and 6.1.1.4'
H H 0.0000 0.0000 'International Tables Vol C Tables 4.2.6.8 and 6.1.1.4'
N N 0.0061 0.0033 'International Tables Vol C Tables 4.2.6.8 and 6.1.1.4'
Ni Ni 0.3393 1.1124 'International Tables Vol C Tables 4.2.6.8 and 6.1.1.4'

loop_
_geom_angle_atom_site_label_1
_geom_angle_atom_site_label_2
_geom_angle_atom_site_label_3
_geom_angle
_geom_angle_site_symmetry_1
_geom_angle_site_symmetry_3
C21A C22A C23A 120.3(3) . .
C2A C3A C4A 108.3(2) . .
C22A C23A C24A 119.5(3) . .
C29A C28A C27A 119.8(3) . .
C23A C24A C19A 121.1(3) . .
C8A C7A C6A 108.0(2) . .
C7A C8A C9A 107.3(2) . .
C26A C27A C28A 120.5(3) . .
C22A C21A C20A 120.6(3) . .
C17A C16A C15A 107.9(2) . .
C28A C29A C30A 119.8(3) . .
C29A C30A C25A 120.8(3) . .
C21A C20A C19A 119.7(3) . .
N1A C1A C2A 107.4(2) . .
N1A C1A C18A 110.4(2) . .
C2A C1A C18A 141.7(3) . .
C27A C26A C25A 120.4(3) . .
C24A C19A C20A 118.8(3) . .
C24A C19A C14A 120.5(2) . .
C20A C19A C14A 120.6(3) . .
C3A C2A C1A 107.1(2) . .
C26A C25A C30A 118.4(3) . .
C26A C25A C5A 120.7(3) . .
C30A C25A C5A 120.9(2) . .
C15A C14A C13A 123.2(2) . .
C15A C14A C19A 117.4(2) . .
C13A C14A C19A 119.1(2) . .
C11A C12A C13A 107.9(2) . .
C12A C11A C10A 106.9(2) . .
N4A C15A C14A 121.0(2) . .
N4A C15A C16A 105.9(2) . .
C14A C15A C16A 132.0(2) . .
N1A C4A C3A 105.5(2) . .
N1A C4A C5A 121.0(2) . .
C3A C4A C5A 132.6(2) . .
C6A C5A C4A 122.5(2) . .
C6A C5A C25A 117.6(2) . .
C4A C5A C25A 119.7(2) . .
N4A C18A C17A 107.8(2) . .
N4A C18A C1A 111.0(2) . .
C17A C18A C1A 140.5(2) . .
C16A C17A C18A 107.2(2) . .
N2A C6A C5A 120.9(2) . .
N2A C6A C7A 105.5(2) . .
C5A C6A C7A 133.3(2) . .
N3A C10A C11A 107.5(2) . .
N3A C10A C9A 110.6(2) . .
C11A C10A C9A 141.7(2) . .
N2A C9A C8A 107.5(2) . .
N2A C9A C10A 110.4(2) . .
C8A C9A C10A 142.0(2) . .
N3A C13A C12A 106.0(2) . .
N3A C13A C14A 120.1(2) . .
C12A C13A C14A 133.7(2) . .
C9A N2A C6A 111.7(2) . .
C9A N2A Ni1 117.16(18) . .
C6A N2A Ni1 131.07(18) . .
C10A N3A C13A 111.8(2) . .
C10A N3A Ni1 116.78(18) . .
C13A N3A Ni1 131.23(19) . .
C1A N1A C4A 111.6(2) . .
C1A N1A Ni1 116.17(18) . .
C4A N1A Ni1 130.51(19) . .
C18A N4A C15A 111.1(2) . .
C18A N4A Ni1 116.29(18) . .
C15A N4A Ni1 130.31(18) . .
N2A Ni1 N4A 170.63(10) . .
N2A Ni1 N3A 85.02(10) . .
N4A Ni1 N3A 94.05(10) . .
N2A Ni1 N1A 93.75(10) . .
N4A Ni1 N1A 85.54(10) . .
N3A Ni1 N1A 169.96(10) . .
N2A Ni1 Ni2 95.69(7) . .
N4A Ni1 Ni2 93.67(7) . .
N3A Ni1 Ni2 97.18(7) . .
N1A Ni1 Ni2 92.86(7) . .
N1B Ni2 N1B 179.998(1) 3_676 .
N1B Ni2 N2B 94.33(10) 3_676 3_676
N1B Ni2 N2B 85.67(10) . 3_676
N1B Ni2 N2B 85.68(10) 3_676 .
N1B Ni2 N2B 94.32(10) . .
N2B Ni2 N2B 180.0 3_676 .
N1B Ni2 Ni1 89.06(7) 3_676 .
N1B Ni2 Ni1 90.95(7) . .
N2B Ni2 Ni1 89.97(7) 3_676 .
N2B Ni2 Ni1 90.03(7) . .
N1B Ni2 Ni1 90.94(7) 3_676 3_676
N1B Ni2 Ni1 89.05(7) . 3_676
N2B Ni2 Ni1 90.03(7) 3_676 3_676
N2B Ni2 Ni1 89.97(7) . 3_676
Ni1 Ni2 Ni1 179.999(12) . 3_676
C1B N1B C4B 112.2(2) . .
C1B N1B Ni2 116.53(18) . .
C4B N1B Ni2 130.86(19) . .
C9B N2B C6B 112.3(2) . .
C9B N2B Ni2 116.51(17) . .
C6B N2B Ni2 130.60(19) . .
N1B C1B C2B 107.2(2) . .
N1B C1B C9B 110.6(2) . 3_676
C2B C1B C9B 142.1(2) . 3_676
N2B C6B C7B 105.2(2) . .
N2B C6B C5B 120.4(2) . .
C7B C6B C5B 134.3(2) . .
C4B C5B C6B 122.9(2) . .
C4B C5B C10B 118.8(2) . .
C6B C5B C10B 118.3(2) . .
N1B C4B C5B 120.5(2) . .
N1B C4B C3B 105.2(2) . .
C5B C4B C3B 134.3(2) . .
C3B C2B C1B 107.4(2) . .
C2B C3B C4B 108.0(2) . .
C8B C7B C6B 108.3(2) . .
N2B C9B C8B 107.1(2) . .
N2B C9B C1B 110.4(2) . 3_676
C8B C9B C1B 142.3(2) . 3_676
C11B C10B C15B 118.3(2) . .
C11B C10B C5B 120.3(2) . .
C15B C10B C5B 121.3(2) . .
C7B C8B C9B 107.0(2) . .
C12B C11B C10B 121.0(3) . .
C14B C15B C10B 120.4(3) . .
C13B C12B C11B 119.9(3) . .
C13B C14B C15B 120.4(3) . .
C14B C13B C12B 120.0(3) . .

loop_
_geom_bond_atom_site_label_1
_geom_bond_atom_site_label_2
_geom_bond_distance
_geom_bond_site_symmetry_2
C22A C21A 1.376(5) .
C22A C23A 1.381(5) .
C3A C2A 1.383(4) .
C3A C4A 1.433(4) .
C23A C24A 1.386(4) .
C28A C29A 1.379(4) .
C28A C27A 1.388(5) .
C24A C19A 1.390(4) .
C7A C8A 1.379(4) .
C7A C6A 1.444(4) .
C8A C9A 1.427(4) .
C27A C26A 1.381(4) .
C21A C20A 1.394(4) .
C16A C17A 1.376(4) .
C16A C15A 1.441(4) .
C29A C30A 1.392(4) .
C30A C25A 1.398(4) .
C20A C19A 1.397(4) .
C1A N1A 1.353(3) .
C1A C2A 1.421(4) .
C1A C18A 1.478(4) .
C26A C25A 1.398(4) .
C19A C14A 1.485(4) .
C25A C5A 1.480(4) .
C14A C15A 1.419(3) .
C14A C13A 1.438(4) .
C12A C11A 1.397(4) .
C12A C13A 1.430(4) .
C11A C10A 1.422(4) .
C15A N4A 1.375(3) .
C4A N1A 1.368(3) .
C4A C5A 1.435(4) .
C5A C6A 1.418(4) .
C18A N4A 1.344(3) .
C18A C17A 1.432(4) .
C6A N2A 1.371(3) .
C10A N3A 1.349(3) .
C10A C9A 1.472(4) .
C9A N2A 1.347(3) .
C13A N3A 1.365(3) .
N2A Ni1 1.784(2) .
N3A Ni1 1.789(2) .
N1A Ni1 1.793(2) .
N4A Ni1 1.788(2) .
Ni1 Ni2 2.9984(4) .
Ni2 N1B 1.777(2) 3_676
Ni2 N1B 1.777(2) .
Ni2 N2B 1.780(2) 3_676
Ni2 N2B 1.780(2) .
Ni2 Ni1 2.9985(4) 3_676
N1B C1B 1.350(3) .
N1B C4B 1.366(3) .
N2B C9B 1.350(3) .
N2B C6B 1.364(3) .
C1B C2B 1.429(4) .
C1B C9B 1.475(4) 3_676
C6B C7B 1.438(4) .
C6B C5B 1.441(4) .
C5B C4B 1.422(4) .
C5B C10B 1.485(3) .
C4B C3B 1.451(4) .
C2B C3B 1.378(4) .
C7B C8B 1.387(4) .
C9B C8B 1.422(3) .
C9B C1B 1.475(4) 3_676
C10B C11B 1.392(4) .
C10B C15B 1.406(4) .
C11B C12B 1.391(4) .
C15B C14B 1.387(4) .
C12B C13B 1.383(4) .
C14B C13B 1.381(5) .
